data_7157137
loop_
_publ_author_name
'Tazi, Mehdi'
'Erb, William'
'Roisnel, Thierry'
'Dorcet, Vincent'
'Mongin, Florence'
'Low, Paul J.'

_publ_section_title
;
 From ferrocene to fluorine-containing penta-substituted derivatives and
 all points in-between; or, how to increase the available chemical space.
;
_journal_issue 42
_journal_name_full 'Organic &amp; biomolecular chemistry'
_journal_page_first 9352
_journal_page_last 9359
_journal_paper_doi 10.1039/c9ob01885a
_journal_volume 17
_journal_year 2019
_chemical_compound_source 'synthesis as described'
_chemical_formula_moiety 'C13 H16 Br F Fe Si'
_chemical_formula_sum 'C13 H16 Br F Fe Si'
_chemical_formula_weight 355.11
_space_group_crystal_system monoclinic
_space_group_IT_number 14
_space_group_name_Hall '-P 2ybc'
_space_group_name_H-M_alt 'P 1 21/c 1'
_symmetry_space_group_name_Hall '-P 2ybc'
_symmetry_space_group_name_H-M 'P 1 21/c 1'
_atom_sites_solution_hydrogens geom
_atom_sites_solution_primary dual
_atom_sites_solution_secondary difmap
_audit_update_record
;
2019-07-08 deposited with the CCDC.    2019-10-08 downloaded from the CCDC.
;
_cell_angle_alpha 90
_cell_angle_beta 100.988(8)
_cell_angle_gamma 90
_cell_formula_units_Z 4
_cell_length_a 17.276(4)
_cell_length_b 6.8553(17)
_cell_length_c 12.095(3)
_cell_measurement_reflns_used 7823
_cell_measurement_temperature 150(2)
_cell_measurement_theta_max 27.6852
_cell_measurement_theta_min 3.2052
_cell_measurement_wavelength 0.71073
_cell_volume 1406.2(6)
_computing_cell_refinement 'APEX3 (Bruker, 2015)'
_computing_data_collection 'SAINT (Bruker, 2014)'
_computing_data_reduction 'SAINT (Bruker, 2014)'
_computing_molecular_graphics 'SXGRAPH (L. Farrugia, 1999), Mercury (CSD, 2016)'
_computing_publication_material 'CRYSCALC (T. Roisnel, local program, 2019)'
_computing_structure_refinement 'SHELXL-2017_1 (Sheldrick, 2017)'
_computing_structure_solution 'SHELXT (Sheldrick, 2015)'
_diffrn_ambient_temperature 150(2)
_diffrn_detector '(CMOS) PHOTON 100'
_diffrn_detector_area_resol_mean 10.4167
_diffrn_measured_fraction_theta_full 0.997
_diffrn_measured_fraction_theta_max 0.996
_diffrn_measurement_device_type 'D8 VENTURE Bruker AXS'
_diffrn_measurement_method 'rotation images'
_diffrn_radiation_monochromator 'multilayer monochromator'
_diffrn_radiation_probe x-ray
_diffrn_radiation_source 'Incoatec microfocus sealed tube'
_diffrn_radiation_type MoK\a
_diffrn_radiation_wavelength 0.71073
_diffrn_reflns_av_R_equivalents 0.0632
_diffrn_reflns_av_unetI/netI 0.0528
_diffrn_reflns_limit_h_max 22
_diffrn_reflns_limit_h_min -22
_diffrn_reflns_limit_k_max 7
_diffrn_reflns_limit_k_min -8
_diffrn_reflns_limit_l_max 15
_diffrn_reflns_limit_l_min -15
_diffrn_reflns_number 13114
_diffrn_reflns_theta_full 25.242
_diffrn_reflns_theta_max 27.485
_diffrn_reflns_theta_min 3.205
_diffrn_source_current 1.0
_diffrn_source_voltage 50.0
_exptl_absorpt_coefficient_mu 3.986
_exptl_absorpt_correction_T_max 0.384
_exptl_absorpt_correction_T_min 0.218
_exptl_absorpt_correction_type multi-scan
_exptl_absorpt_process_details
;
  [Sheldrick, G.M. (2014). SADABS Bruker AXS Inc., Madison, Wisconsin, USA]
;
_exptl_crystal_colour yellow
_exptl_crystal_density_diffrn 1.677
_exptl_crystal_description prism
_exptl_crystal_F_000 712
_exptl_crystal_size_max 0.480
_exptl_crystal_size_mid 0.400
_exptl_crystal_size_min 0.240
_refine_diff_density_max 1.350
_refine_diff_density_min -1.031
_refine_diff_density_rms 0.158
_refine_ls_extinction_method none
_refine_ls_goodness_of_fit_ref 1.226
_refine_ls_hydrogen_treatment constr
_refine_ls_matrix_type full
_refine_ls_number_parameters 173
_refine_ls_number_reflns 3197
_refine_ls_number_restraints 60
_refine_ls_restrained_S_all 1.218
_refine_ls_R_factor_all 0.0764
_refine_ls_R_factor_gt 0.0665
_refine_ls_shift/su_max 0.000
_refine_ls_shift/su_mean 0.000
_refine_ls_structure_factor_coef Fsqd
_refine_ls_weighting_details 'w=1/[\s^2^(Fo^2^)+15.8409P] where P=(Fo^2^+2Fc^2^)/3'
_refine_ls_weighting_scheme calc
_refine_ls_wR_factor_gt 0.1523
_refine_ls_wR_factor_ref 0.1566
_reflns_Friedel_coverage 0.000
_reflns_number_gt 2806
_reflns_number_total 3197
_reflns_threshold_expression >2sigma(I)
_cod_data_source_file c9ob01885a2.cif
_cod_data_source_block 3s-Br_MT288
_cod_depositor_comments 'Adding full bibliography for 7157127--7157141.cif.'
_cod_original_cell_volume 1406.1(6)
_cod_database_code 7157137

loop_
_space_group_symop_operation_xyz
'x, y, z'
'-x, y+1/2, -z+1/2'
'-x, -y, -z'
'x, -y-1/2, z-1/2'

loop_
_atom_site_label
_atom_site_type_symbol
_atom_site_fract_x
_atom_site_fract_y
_atom_site_fract_z
_atom_site_U_iso_or_equiv
_atom_site_adp_type
_atom_site_occupancy
_atom_site_site_symmetry_order
_atom_site_calc_flag
_atom_site_refinement_flags_posn
_atom_site_refinement_flags_adp
_atom_site_refinement_flags_occupancy
_atom_site_disorder_assembly
_atom_site_disorder_group
Fe1 Fe 0.32395(5) 0.62613(12) 0.42594(7) 0.0171(2) Uani 1 1 d . . . . .
Br1 Br 0.44067(4) 0.33584(11) 0.28479(6) 0.0295(2) Uani 1 1 d . . . . .
Si1 Si 0.13750(11) 0.4204(3) 0.43679(16) 0.0258(4) Uani 1 1 d . . . . .
F1 F 0.2467(2) 0.3633(7) 0.2337(3) 0.0295(9) Uani 1 1 d . . . . .
C1 C 0.3097(18) 0.894(2) 0.4992(16) 0.030(4) Uani 0.559(10) 1 d . U P A 1
H1 H 0.292452 0.916492 0.568162 0.036 Uiso 0.559(10) 1 calc R U P A 1
C2 C 0.2614(9) 0.8793(19) 0.393(2) 0.028(3) Uani 0.559(10) 1 d . U P A 1
H2 H 0.205530 0.890442 0.378013 0.033 Uiso 0.559(10) 1 calc R U P A 1
C3 C 0.3075(17) 0.846(2) 0.3097(13) 0.032(3) Uani 0.559(10) 1 d . U P A 1
H3 H 0.289918 0.830915 0.230773 0.039 Uiso 0.559(10) 1 calc R U P A 1
C4 C 0.3882(13) 0.838(2) 0.373(3) 0.034(4) Uani 0.559(10) 1 d . U P A 1
H4 H 0.434131 0.816297 0.342148 0.041 Uiso 0.559(10) 1 calc R U P A 1
C5 C 0.3862(13) 0.870(2) 0.487(2) 0.033(3) Uani 0.559(10) 1 d . U P A 1
H5 H 0.430973 0.873809 0.545965 0.040 Uiso 0.559(10) 1 calc R U P A 1
C1B C 0.360(2) 0.848(3) 0.331(2) 0.030(4) Uani 0.441(10) 1 d . U P A 2
H1B H 0.379666 0.830542 0.263404 0.036 Uiso 0.441(10) 1 calc R U P A 2
C2B C 0.4075(12) 0.853(3) 0.443(3) 0.028(3) Uani 0.441(10) 1 d . U P A 2
H2B H 0.463149 0.838841 0.463546 0.033 Uiso 0.441(10) 1 calc R U P A 2
C3B C 0.355(2) 0.882(3) 0.5148(17) 0.032(3) Uani 0.441(10) 1 d . U P A 2
H3B H 0.369986 0.891234 0.594425 0.039 Uiso 0.441(10) 1 calc R U P A 2
C4B C 0.2800(18) 0.896(3) 0.457(4) 0.034(4) Uani 0.441(10) 1 d . U P A 2
H4B H 0.234506 0.917004 0.488640 0.041 Uiso 0.441(10) 1 calc R U P A 2
C5B C 0.2810(15) 0.872(3) 0.338(3) 0.033(3) Uani 0.441(10) 1 d . U P A 2
H5B H 0.236937 0.872653 0.277517 0.040 Uiso 0.441(10) 1 calc R U P A 2
C6 C 0.3661(4) 0.3711(9) 0.3783(5) 0.0172(12) Uani 1 1 d . . . . .
C7 C 0.3822(4) 0.3849(9) 0.4976(5) 0.0198(12) Uani 1 1 d . . . . .
H7 H 0.432733 0.382519 0.545292 0.024 Uiso 1 1 calc R U . . .
C8 C 0.3085(4) 0.4028(9) 0.5322(5) 0.0198(13) Uani 1 1 d . . . . .
H8 H 0.302014 0.413868 0.608178 0.024 Uiso 1 1 calc R U . . .
C9 C 0.2448(4) 0.4017(9) 0.4354(5) 0.0181(12) Uani 1 1 d . . . . .
C10 C 0.2842(4) 0.3798(9) 0.3427(5) 0.0178(12) Uani 1 1 d . . . . .
C11 C 0.0954(5) 0.1713(13) 0.4468(10) 0.049(2) Uani 1 1 d . . . . .
H11A H 0.096738 0.098936 0.377308 0.073 Uiso 1 1 calc R U . . .
H11B H 0.040715 0.182492 0.457417 0.073 Uiso 1 1 calc R U . . .
H11C H 0.126601 0.101722 0.510945 0.073 Uiso 1 1 calc R U . . .
C12 C 0.1267(5) 0.5580(16) 0.5659(8) 0.052(3) Uani 1 1 d . . . . .
H12A H 0.154782 0.489088 0.632664 0.077 Uiso 1 1 calc R U . . .
H12B H 0.070710 0.568225 0.569793 0.077 Uiso 1 1 calc R U . . .
H12C H 0.148981 0.689000 0.563243 0.077 Uiso 1 1 calc R U . . .
C13 C 0.0855(5) 0.5445(17) 0.3070(8) 0.054(3) Uani 1 1 d . . . . .
H13A H 0.107370 0.675593 0.302825 0.081 Uiso 1 1 calc R U . . .
H13B H 0.029138 0.554342 0.308933 0.081 Uiso 1 1 calc R U . . .
H13C H 0.092429 0.469054 0.240755 0.081 Uiso 1 1 calc R U . . .

loop_
_atom_site_aniso_label
_atom_site_aniso_U_11
_atom_site_aniso_U_22
_atom_site_aniso_U_33
_atom_site_aniso_U_23
_atom_site_aniso_U_13
_atom_site_aniso_U_12
Fe1 0.0265(5) 0.0128(4) 0.0134(4) 0.0009(3) 0.0068(3) 0.0010(3)
Br1 0.0269(4) 0.0371(4) 0.0283(4) -0.0079(3) 0.0148(3) -0.0002(3)
Si1 0.0210(9) 0.0341(11) 0.0243(9) 0.0002(8) 0.0094(7) 0.0023(8)
F1 0.029(2) 0.046(3) 0.0133(17) -0.0078(17) 0.0022(15) -0.0024(18)
C1 0.055(10) 0.015(5) 0.022(7) -0.002(5) 0.015(7) 0.003(7)
C2 0.028(6) 0.013(5) 0.041(7) 0.005(6) 0.005(7) 0.005(4)
C3 0.060(10) 0.020(5) 0.020(5) 0.003(4) 0.015(7) 0.006(7)
C4 0.038(8) 0.013(5) 0.057(11) 0.006(8) 0.024(7) 0.002(6)
C5 0.036(8) 0.022(6) 0.039(9) 0.001(6) 0.002(6) -0.001(6)
C1B 0.055(10) 0.015(5) 0.022(7) -0.002(5) 0.015(7) 0.003(7)
C2B 0.028(6) 0.013(5) 0.041(7) 0.005(6) 0.005(7) 0.005(4)
C3B 0.060(10) 0.020(5) 0.020(5) 0.003(4) 0.015(7) 0.006(7)
C4B 0.038(8) 0.013(5) 0.057(11) 0.006(8) 0.024(7) 0.002(6)
C5B 0.036(8) 0.022(6) 0.039(9) 0.001(6) 0.002(6) -0.001(6)
C6 0.027(3) 0.011(3) 0.016(3) -0.001(2) 0.010(2) -0.001(2)
C7 0.027(3) 0.013(3) 0.019(3) 0.005(2) 0.006(2) 0.002(2)
C8 0.030(3) 0.017(3) 0.014(3) 0.001(2) 0.010(2) -0.001(2)
C9 0.023(3) 0.016(3) 0.017(3) -0.002(2) 0.009(2) -0.002(2)
C10 0.022(3) 0.022(3) 0.009(3) -0.001(2) 0.002(2) 0.003(2)
C11 0.027(4) 0.037(5) 0.084(7) -0.009(5) 0.016(4) -0.004(3)
C12 0.039(5) 0.069(7) 0.055(5) -0.029(5) 0.029(4) -0.008(4)
C13 0.034(5) 0.084(8) 0.046(5) 0.023(5) 0.009(4) 0.013(5)

loop_
_atom_type_symbol
_atom_type_description
_atom_type_scat_dispersion_real
_atom_type_scat_dispersion_imag
_atom_type_scat_source
C C 0.0033 0.0016 'International Tables Vol C Tables 4.2.6.8 and 6.1.1.4'
H H 0.0000 0.0000 'International Tables Vol C Tables 4.2.6.8 and 6.1.1.4'
Br Br -0.2901 2.4595 'International Tables Vol C Tables 4.2.6.8 and 6.1.1.4'
F F 0.0171 0.0103 'International Tables Vol C Tables 4.2.6.8 and 6.1.1.4'
Fe Fe 0.3463 0.8444 'International Tables Vol C Tables 4.2.6.8 and 6.1.1.4'
Si Si 0.0817 0.0704 'International Tables Vol C Tables 4.2.6.8 and 6.1.1.4'

loop_
_geom_angle_atom_site_label_1
_geom_angle_atom_site_label_2
_geom_angle_atom_site_label_3
_geom_angle
C4 Fe1 C10 127.1(8)
C4 Fe1 C6 106.5(5)
C10 Fe1 C6 40.6(2)
C10 Fe1 C5B 111.9(7)
C6 Fe1 C5B 132.6(10)
C10 Fe1 C4B 137.7(11)
C6 Fe1 C4B 173.8(11)
C5B Fe1 C4B 41.3(10)
C4 Fe1 C2 68.0(6)
C10 Fe1 C2 119.7(6)
C6 Fe1 C2 152.2(7)
C10 Fe1 C1B 116.6(7)
C6 Fe1 C1B 108.3(7)
C5B Fe1 C1B 39.5(9)
C4B Fe1 C1B 66.6(9)
C4 Fe1 C5 40.4(8)
C10 Fe1 C5 165.4(9)
C6 Fe1 C5 128.0(8)
C2 Fe1 C5 66.4(6)
C4 Fe1 C7 117.7(7)
C10 Fe1 C7 68.1(3)
C6 Fe1 C7 40.9(2)
C5B Fe1 C7 169.9(10)
C4B Fe1 C7 145.0(12)
C2 Fe1 C7 166.2(8)
C1B Fe1 C7 130.8(9)
C5 Fe1 C7 109.0(5)
C10 Fe1 C3B 175.1(11)
C6 Fe1 C3B 143.8(11)
C5B Fe1 C3B 66.9(9)
C4B Fe1 C3B 38.4(10)
C1B Fe1 C3B 65.9(8)
C7 Fe1 C3B 114.0(8)
C4 Fe1 C8 152.6(9)
C10 Fe1 C8 67.4(2)
C6 Fe1 C8 68.2(2)
C5B Fe1 C8 149.4(10)
C4B Fe1 C8 117.4(8)
C2 Fe1 C8 129.1(6)
C1B Fe1 C8 170.0(11)
C5 Fe1 C8 120.5(7)
C7 Fe1 C8 40.6(2)
C3B Fe1 C8 111.0(6)
C4 Fe1 C3 42.2(7)
C10 Fe1 C3 106.5(5)
C6 Fe1 C3 116.8(6)
C2 Fe1 C3 40.5(6)
C5 Fe1 C3 68.9(7)
C7 Fe1 C3 151.9(8)
C8 Fe1 C3 164.8(8)
C13 Si1 C9 110.2(3)
C13 Si1 C12 111.5(5)
C9 Si1 C12 107.5(3)
C13 Si1 C11 109.9(5)
C9 Si1 C11 109.8(3)
C12 Si1 C11 107.8(5)
C2 C1 C5 107.9(14)
C2 C1 Fe1 69.0(8)
C5 C1 Fe1 69.5(9)
C2 C1 H1 126.0
C5 C1 H1 126.0
Fe1 C1 H1 127.0
C1 C2 C3 110.3(15)
C1 C2 Fe1 71.3(9)
C3 C2 Fe1 69.7(9)
C1 C2 H2 124.8
C3 C2 H2 124.8
Fe1 C2 H2 125.8
C4 C3 C2 104.3(14)
C4 C3 Fe1 67.7(8)
C2 C3 Fe1 69.8(8)
C4 C3 H3 127.9
C2 C3 H3 127.9
Fe1 C3 H3 126.1
C3 C4 C5 108.0(14)
C3 C4 Fe1 70.1(9)
C5 C4 Fe1 71.2(9)
C3 C4 H4 126.0
C5 C4 H4 126.0
Fe1 C4 H4 124.3
C1 C5 C4 109.5(15)
C1 C5 Fe1 71.7(9)
C4 C5 Fe1 68.4(9)
C1 C5 H5 125.3
C4 C5 H5 125.3
Fe1 C5 H5 126.2
C2B C1B C5B 109.1(19)
C2B C1B Fe1 71.0(12)
C5B C1B Fe1 69.6(13)
C2B C1B H1B 125.5
C5B C1B H1B 125.5
Fe1 C1B H1B 125.5
C1B C2B C3B 106(2)
C1B C2B Fe1 68.5(13)
C3B C2B Fe1 69.5(13)
C1B C2B H2B 127.1
C3B C2B H2B 127.1
Fe1 C2B H2B 126.4
C4B C3B C2B 111(2)
C4B C3B Fe1 70.2(14)
C2B C3B Fe1 71.9(13)
C4B C3B H3B 124.4
C2B C3B H3B 124.4
Fe1 C3B H3B 125.1
C3B C4B C5B 108.3(19)
C3B C4B Fe1 71.4(13)
C5B C4B Fe1 69.2(12)
C3B C4B H4B 125.9
C5B C4B H4B 125.9
Fe1 C4B H4B 125.1
C1B C5B C4B 105.7(18)
C1B C5B Fe1 70.9(12)
C4B C5B Fe1 69.5(12)
C1B C5B H5B 127.2
C4B C5B H5B 127.2
Fe1 C5B H5B 124.1
C10 C6 C7 107.5(5)
C10 C6 Br1 126.0(4)
C7 C6 Br1 126.5(5)
C10 C6 Fe1 69.6(4)
C7 C6 Fe1 70.4(3)
Br1 C6 Fe1 127.4(3)
C8 C7 C6 107.0(6)
C8 C7 Fe1 70.0(4)
C6 C7 Fe1 68.7(3)
C8 C7 H7 126.5
C6 C7 H7 126.5
Fe1 C7 H7 126.4
C7 C8 C9 110.4(5)
C7 C8 Fe1 69.4(3)
C9 C8 Fe1 70.5(3)
C7 C8 H8 124.8
C9 C8 H8 124.8
Fe1 C8 H8 126.9
C10 C9 C8 103.4(5)
C10 C9 Si1 129.8(5)
C8 C9 Si1 126.8(4)
C10 C9 Fe1 67.4(4)
C8 C9 Fe1 68.4(3)
Si1 C9 Fe1 128.1(3)
F1 C10 C6 124.2(5)
F1 C10 C9 124.1(5)
C6 C10 C9 111.7(5)
F1 C10 Fe1 127.4(4)
C6 C10 Fe1 69.8(3)
C9 C10 Fe1 71.8(4)
Si1 C11 H11A 109.5
Si1 C11 H11B 109.5
H11A C11 H11B 109.5
Si1 C11 H11C 109.5
H11A C11 H11C 109.5
H11B C11 H11C 109.5
Si1 C12 H12A 109.5
Si1 C12 H12B 109.5
H12A C12 H12B 109.5
Si1 C12 H12C 109.5
H12A C12 H12C 109.5
H12B C12 H12C 109.5
Si1 C13 H13A 109.5
Si1 C13 H13B 109.5
H13A C13 H13B 109.5
Si1 C13 H13C 109.5
H13A C13 H13C 109.5
H13B C13 H13C 109.5

loop_
_geom_bond_atom_site_label_1
_geom_bond_atom_site_label_2
_geom_bond_distance
Fe1 C4 2.009(15)
Fe1 C10 2.018(6)
Fe1 C6 2.020(6)
Fe1 C5B 2.05(2)
Fe1 C4B 2.06(2)
Fe1 C2 2.044(13)
Fe1 C1B 2.07(2)
Fe1 C5 2.046(16)
Fe1 C7 2.042(6)
Fe1 C3B 2.07(2)
Fe1 C8 2.049(6)
Fe1 C3 2.042(15)
Br1 C6 1.884(6)
Si1 C13 1.860(9)
Si1 C9 1.861(6)
Si1 C12 1.864(8)
Si1 C11 1.869(9)
F1 C10 1.359(7)
C1 C2 1.40(2)
C1 C5 1.37(3)
C1 H1 0.9500
C2 C3 1.41(2)
C2 H2 0.9500
C3 C4 1.46(3)
C3 H3 0.9500
C4 C5 1.40(3)
C4 H4 0.9500
C5 H5 0.9500
C1B C2B 1.45(3)
C1B C5B 1.40(3)
C1B H1B 0.9500
C2B C3B 1.38(3)
C2B H2B 0.9500
C3B C4B 1.36(3)
C3B H3B 0.9500
C4B C5B 1.45(3)
C4B H4B 0.9500
C5B H5B 0.9500
C6 C10 1.400(9)
C6 C7 1.420(8)
C7 C8 1.419(9)
C7 H7 0.9500
C8 C9 1.447(9)
C8 H8 0.9500
C9 C10 1.426(8)
C11 H11A 0.9800
C11 H11B 0.9800
C11 H11C 0.9800
C12 H12A 0.9800
C12 H12B 0.9800
C12 H12C 0.9800
C13 H13A 0.9800
C13 H13B 0.9800
C13 H13C 0.9800

loop_
_geom_torsion_atom_site_label_1
_geom_torsion_atom_site_label_2
_geom_torsion_atom_site_label_3
_geom_torsion_atom_site_label_4
_geom_torsion
C5 C1 C2 C3 -0.1(18)
Fe1 C1 C2 C3 -58.9(11)
C5 C1 C2 Fe1 58.8(11)
C1 C2 C3 C4 0.5(16)
Fe1 C2 C3 C4 -59.3(10)
C1 C2 C3 Fe1 59.8(11)
C2 C3 C4 C5 -0.7(17)
Fe1 C3 C4 C5 -61.5(11)
C2 C3 C4 Fe1 60.7(10)
C2 C1 C5 C4 -0.4(19)
Fe1 C1 C5 C4 58.1(11)
C2 C1 C5 Fe1 -58.4(11)
C3 C4 C5 C1 0.7(19)
Fe1 C4 C5 C1 -60.1(12)
C3 C4 C5 Fe1 60.8(11)
C5B C1B C2B C3B -1(2)
Fe1 C1B C2B C3B -59.9(15)
C5B C1B C2B Fe1 59.4(15)
C1B C2B C3B C4B 0(2)
Fe1 C2B C3B C4B -59.3(16)
C1B C2B C3B Fe1 59.2(14)
C2B C3B C4B C5B 1(3)
Fe1 C3B C4B C5B -59.7(15)
C2B C3B C4B Fe1 60.4(16)
C2B C1B C5B C4B 1(2)
Fe1 C1B C5B C4B 61.2(14)
C2B C1B C5B Fe1 -60.2(15)
C3B C4B C5B C1B -1(2)
Fe1 C4B C5B C1B -62.1(15)
C3B C4B C5B Fe1 61.1(15)
C10 C6 C7 C8 -0.3(7)
Br1 C6 C7 C8 -177.7(4)
Fe1 C6 C7 C8 59.8(4)
C10 C6 C7 Fe1 -60.0(4)
Br1 C6 C7 Fe1 122.6(5)
C6 C7 C8 C9 -0.3(7)
Fe1 C7 C8 C9 58.7(4)
C6 C7 C8 Fe1 -59.0(4)
C7 C8 C9 C10 0.7(7)
Fe1 C8 C9 C10 58.8(4)
C7 C8 C9 Si1 179.8(5)
Fe1 C8 C9 Si1 -122.2(5)
C7 C8 C9 Fe1 -58.0(4)
C13 Si1 C9 C10 -32.1(8)
C12 Si1 C9 C10 -153.9(7)
C11 Si1 C9 C10 89.1(7)
C13 Si1 C9 C8 149.1(6)
C12 Si1 C9 C8 27.3(7)
C11 Si1 C9 C8 -89.7(7)
C13 Si1 C9 Fe1 58.9(6)
C12 Si1 C9 Fe1 -62.8(6)
C11 Si1 C9 Fe1 -179.8(5)
C7 C6 C10 F1 -177.3(6)
Br1 C6 C10 F1 0.1(9)
Fe1 C6 C10 F1 122.2(6)
C7 C6 C10 C9 0.8(7)
Br1 C6 C10 C9 178.2(5)
Fe1 C6 C10 C9 -59.7(5)
C7 C6 C10 Fe1 60.5(4)
Br1 C6 C10 Fe1 -122.1(5)
C8 C9 C10 F1 177.1(6)
Si1 C9 C10 F1 -1.9(10)
Fe1 C9 C10 F1 -123.4(6)
C8 C9 C10 C6 -0.9(7)
Si1 C9 C10 C6 -179.9(5)
Fe1 C9 C10 C6 58.5(5)
C8 C9 C10 Fe1 -59.4(4)
Si1 C9 C10 Fe1 121.6(5)
